data_7135669
loop_
_publ_author_name
'Yu, Qi'
'Zhao, Jinghan'
'Xiao, Zuo'
'Wang, Yu'
'Jin, Ke'
'Huang, Kaige'
'Zuo, Chuantian'
'Zhu, Lingyun'
'Du, Wenna'
'Yue, Shizhong'
'Wang, Zhijie'
'Liu, Xinfeng'
'Ding, Liming'

_publ_section_title
;
 Chiral carbon nanorings with strong chiral luminescence and
 second-harmonic generation properties.
;
_journal_issue 31
_journal_name_full 'Chemical communications (Cambridge, England)'
_journal_page_first 8003
_journal_page_last 8007
_journal_paper_doi 10.1039/d6cc00720a
_journal_volume 62
_journal_year 2026
_chemical_formula_moiety 'C174 H192 N6 O6'
_chemical_formula_sum 'C174 H192 N6 O6'
_chemical_formula_weight 2463.32
_space_group_crystal_system orthorhombic
_space_group_IT_number 18
_space_group_name_Hall 'P 2 2ab'
_space_group_name_H-M_alt 'P 21 21 2'
_atom_sites_solution_hydrogens geom
_atom_sites_solution_primary dual
_audit_creation_date 2025-03-12
_audit_creation_method
;
Olex2 1.3
(compiled 2020.02.04 svn.rd84adfe8 for OlexSys, GUI svn.r6032)
;
_audit_update_record
;
2025-12-25 deposited with the CCDC.	2026-03-26 downloaded from the CCDC.
;
_cell_angle_alpha 90
_cell_angle_beta 90
_cell_angle_gamma 90
_cell_formula_units_Z 2
_cell_length_a 30.6017(9)
_cell_length_b 13.4372(4)
_cell_length_c 27.6470(8)
_cell_measurement_reflns_used 9024
_cell_measurement_temperature 100.0
_cell_measurement_theta_max 43.36
_cell_measurement_theta_min 2.87
_cell_volume 11368.5(6)
_computing_cell_refinement 'SAINT V8.40B (?, 2016)'
_computing_data_reduction 'SAINT V8.40B (?, 2016)'
_computing_molecular_graphics 'Olex2 1.3 (Dolomanov et al., 2009)'
_computing_publication_material 'Olex2 1.3 (Dolomanov et al., 2009)'
_computing_structure_refinement 'SHELXL 2018/3 (Sheldrick, 2015)'
_computing_structure_solution 'SHELXT  (Sheldrick, 2015)'
_diffrn_ambient_temperature 100.0
_diffrn_measured_fraction_theta_full 0.992
_diffrn_measured_fraction_theta_max 0.992
_diffrn_measurement_device_type 'Bruker D8 venture'
_diffrn_measurement_method '\f and \w scans'
_diffrn_radiation_type GaK\a
_diffrn_radiation_wavelength 1.34139
_diffrn_reflns_av_R_equivalents 0.0814
_diffrn_reflns_av_unetI/netI 0.0620
_diffrn_reflns_Laue_measured_fraction_full 0.992
_diffrn_reflns_Laue_measured_fraction_max 0.992
_diffrn_reflns_limit_h_max 31
_diffrn_reflns_limit_h_min -34
_diffrn_reflns_limit_k_max 13
_diffrn_reflns_limit_k_min -14
_diffrn_reflns_limit_l_max 28
_diffrn_reflns_limit_l_min -30
_diffrn_reflns_number 111061
_diffrn_reflns_point_group_measured_fraction_full 0.981
_diffrn_reflns_point_group_measured_fraction_max 0.981
_diffrn_reflns_theta_full 48.328
_diffrn_reflns_theta_max 48.328
_diffrn_reflns_theta_min 1.390
_diffrn_source_current 2.86
_diffrn_source_power 0.200057
_diffrn_source_voltage 69.95
_diffrn_standards_number 0
_exptl_absorpt_coefficient_mu 0.218
_exptl_absorpt_correction_T_max 0.986
_exptl_absorpt_correction_T_min 0.962
_exptl_absorpt_correction_type multi-scan
_exptl_crystal_colour yellow
_exptl_crystal_colour_primary yellow
_exptl_crystal_density_diffrn 0.720
_exptl_crystal_description block
_exptl_crystal_F_000 2652
_exptl_crystal_size_max 0.12
_exptl_crystal_size_mid 0.08
_exptl_crystal_size_min 0.05
_refine_diff_density_max 0.358
_refine_diff_density_min -0.323
_refine_diff_density_rms 0.057
_refine_ls_abs_structure_details
;
 Refined as an inversion twin.
;
_refine_ls_abs_structure_Flack 1.2(6)
_refine_ls_extinction_method none
_refine_ls_goodness_of_fit_ref 1.093
_refine_ls_hydrogen_treatment constr
_refine_ls_matrix_type full
_refine_ls_number_parameters 785
_refine_ls_number_reflns 16147
_refine_ls_number_restraints 1335
_refine_ls_restrained_S_all 1.107
_refine_ls_R_factor_all 0.1337
_refine_ls_R_factor_gt 0.1037
_refine_ls_shift/su_max 0.001
_refine_ls_shift/su_mean 0.000
_refine_ls_structure_factor_coef Fsqd
_refine_ls_weighting_details 'w=1/[\s^2^(Fo^2^)+(0.1000P)^2^+12.0000P] where P=(Fo^2^+2Fc^2^)/3'
_refine_ls_weighting_scheme calc
_refine_ls_wR_factor_gt 0.2638
_refine_ls_wR_factor_ref 0.2794
_reflns_Friedel_coverage 0.807
_reflns_Friedel_fraction_full 0.968
_reflns_Friedel_fraction_max 0.968
_reflns_number_gt 10879
_reflns_number_total 16147
_reflns_threshold_expression 'I > 2\s(I)'
_cod_data_source_file d6cc00720a2.cif
_cod_data_source_block t
_cod_depositor_comments 'Adding full bibliography for 7135669--7135670.cif.'
_cod_database_code 7135669
_shelx_shelxl_version_number 2018/3
_shelx_space_group_comment
;
The symmetry employed for this shelxl refinement is uniquely defined
by the following loop, which should always be used as a source of
symmetry information in preference to the above space-group names.
They are only intended as comments.
;
_olex2_refinement_description
;
1. Twinned data refinement
 Scales: -0.2(6)
 1.2(6)
2. Fixed Uiso
 At 1.2 times of:
  All C(H) groups, All C(H,H) groups
 At 1.5 times of:
  All C(H,H,H) groups
3. Restrained distances
 C50-C28
 1.57 with sigma of 0.01
 C50-C077
 2.3 with sigma of 0.01
 C077-C062 = C082-C077 = C50-C082 = C50-C28 = C073-C062 = C084-C073 = C58-C084
 = C58-C18 = C9-C17 = C9-C074 = C083-C074 = C083-C046 = C061-C046 = C066-C061 =
 C088-C066 = C110-C088 = C039-C032 = C068-C039 = C079-C068 = C063-C038 = C038-
 C032 = C072-C063 = C085-C072
 1.54 with sigma of 0.01
 C077-C073
 2.35 with sigma of 0.01
 C28-C082
 2.35 with sigma of 0.01
 C78-C079
 1.57 with sigma of 0.01
 H075-H034
 2.15 with sigma of 0.01
 C053-C003 \\sim C065-C053 \\sim C065-C055 \\sim C092-C064 \\sim C092-C089
\\sim C089-C078 \\sim C095-
 C078 \\sim C095-C060 \\sim C081-C060 \\sim C081-C071
 with sigma of 0.01
4. Rigid bond restraints
 C079, C78
 with sigma for 1-2 distances of 0.001 and sigma for 1-3 distances of 0.001
5. Uiso/Uaniso restraints and constraints
All non-hydrogen atoms have similar U: within -2.5A with sigma of 0.01 and
sigma for terminal atoms of 0.02 within -2.5A
6.a Secondary CH2 refined with riding coordinates:
 C003(H00A,H00B), C038(H03A,H03B), C039(H03C,H03D), C053(H05A,H05B), C055(H05C,
 H05D), C060(H06A,H06B), C061(H06C,H06D), C063(H06E,H06F), C064(H06G,H06H),
 C065(H06I,H06J), C066(H06K,H06L), C068(H06M,H06N), C071(H07B,H07A), C072(H07C,
 H07D), C073(H07F,H07E), C074(H07G,H07H), C077(H07I,H07J), C078(H07K,H07L),
 C079(H07M,H07N), C081(H08A,H08B), C082(H08C,H08D), C083(H08E,H08F), C084(H08G,
 H08H), C088(H08L,H08M), C089(H08N,H08O), C092(H09A,H09B), C095(H09C,H09D),
 C58(H58A,H58B), C9(H9A,H9B), C50(H50A,H50B)
6.b Aromatic/amide H refined with riding coordinates:
 C075(H075), C069(H069), C033(H033), C058(H058), C052(H052), C067(H067),
 C059(H059), C034(H034), C014(H014), C016(H016), C041(H041), C054(H054),
 C036(H036), C024(H024), C045(H045), C051(H051), C070(H070), C076(H076)
6.c Fitted hexagon refined as free rotating group:
 C004(C075,C069,C010,C015,C033), C008(C030,C050,C058,C052,C018), C009(C067,
 C059,C044,C037,C034), C012(C014,C007,C027,C016,C041), C013(C035,C021,C054,C036,
 C020)
6.d Idealised Me refined as rotating group:
 C085(H08I,H08J,H08K), C110(H11A,H11B,H11C), C17(H17A,H17B,H17C), C18(H18A,
 H18B,H18C), C28(H28A,H28B,H28C), C78(H78A,H78B,H78C)
;
_smtbx_masks_void_probe_radius 1.2
_smtbx_masks_void_truncation_radius 1.2
_olex2_submission_special_instructions 'No special instructions were received'

loop_
_space_group_symop_operation_xyz
'x, y, z'
'-x, -y, z'
'-x+1/2, y+1/2, -z'
'x+1/2, -y+1/2, -z'

loop_
_atom_site_label
_atom_site_type_symbol
_atom_site_fract_x
_atom_site_fract_y
_atom_site_fract_z
_atom_site_U_iso_or_equiv
_atom_site_adp_type
_atom_site_occupancy
_atom_site_site_symmetry_order
_atom_site_calc_flag
_atom_site_refinement_flags_posn
_atom_site_refinement_flags_adp
_atom_site_refinement_flags_occupancy
_atom_site_disorder_assembly
_atom_site_disorder_group
N1 N -0.0200(2) -0.3003(5) -0.2551(2) 0.0752(16) Uani 1 1 d . U . . .
O1 O -0.0716(2) -0.1706(4) -0.2570(2) 0.0895(17) Uani 1 1 d . U . . .
C003 C 0.0044(3) -0.2518(6) -0.2935(2) 0.081(2) Uani 1 1 d D U . . .
H00A H 0.034826 -0.276515 -0.292701 0.097 Uiso 1 1 calc R U . . .
H00B H 0.005232 -0.179435 -0.286769 0.097 Uiso 1 1 calc R U . . .
C004 C -0.2172(2) -0.2080(4) -0.0619(2) 0.094(2) Uani 1 1 d G U . . .
C075 C -0.2338(2) -0.3016(5) -0.0728(2) 0.107(3) Uani 1 1 d G U . . .
H075 H -0.255434 -0.330718 -0.052563 0.128 Uiso 1 1 calc DR U . . .
C069 C -0.2188(2) -0.3526(4) -0.1132(2) 0.104(2) Uani 1 1 d G U . . .
H069 H -0.230152 -0.416616 -0.120663 0.125 Uiso 1 1 calc R U . . .
C010 C -0.1872(2) -0.3100(5) -0.14277(19) 0.091(2) Uani 1 1 d G U . . .
C015 C -0.1706(2) -0.2164(5) -0.1319(2) 0.096(2) Uani 1 1 d G U . . .
C033 C -0.1856(2) -0.1653(4) -0.0914(2) 0.102(2) Uani 1 1 d G U . . .
H033 H -0.174242 -0.101348 -0.083978 0.122 Uiso 1 1 calc R U . . .
C005 C -0.2718(3) -0.2421(10) 0.2957(3) 0.101(2) Uani 1 1 d . U . . .
C008 C -0.14775(15) -0.3048(5) 0.46738(18) 0.0839(19) Uani 1 1 d G U . . .
C030 C -0.17769(19) -0.2517(4) 0.4397(2) 0.091(2) Uani 1 1 d G U . . .
C050 C -0.21039(16) -0.3018(5) 0.41472(19) 0.092(2) Uani 1 1 d G U . . .
C058 C -0.21314(16) -0.4049(5) 0.41735(19) 0.092(2) Uani 1 1 d G U . . .
H058 H -0.235484 -0.439143 0.400258 0.110 Uiso 1 1 calc R U . . .
C052 C -0.18319(19) -0.4580(4) 0.4450(2) 0.090(2) Uani 1 1 d G U . . .
H052 H -0.185072 -0.528431 0.446807 0.108 Uiso 1 1 calc R U . . .
C018 C -0.15050(16) -0.4079(5) 0.47002(18) 0.0823(19) Uani 1 1 d G U . . .
C009 C -0.2274(2) -0.1586(5) -0.01287(15) 0.093(2) Uani 1 1 d G U . . .
C067 C -0.2011(2) -0.0814(5) 0.00378(19) 0.100(2) Uani 1 1 d G U . . .
H067 H -0.182100 -0.047818 -0.017908 0.120 Uiso 1 1 calc R U . . .
C059 C -0.2027(2) -0.0534(4) 0.0521(2) 0.097(2) Uani 1 1 d G U . . .
H059 H -0.184792 -0.000665 0.063514 0.117 Uiso 1 1 calc R U . . .
C044 C -0.2306(2) -0.1025(5) 0.08387(15) 0.096(2) Uani 1 1 d G U . . .
C037 C -0.25685(19) -0.1797(5) 0.06723(18) 0.092(2) Uani 1 1 d G U . . .
C034 C -0.25525(19) -0.2077(4) 0.0189(2) 0.093(2) Uani 1 1 d G U . . .
H034 H -0.273197 -0.260437 0.007489 0.112 Uiso 1 1 calc DR U . . .
O3 O -0.1691(2) -0.0922(5) 0.4790(2) 0.105(2) Uani 1 1 d . U . . .
C012 C -0.02428(11) -0.4897(4) 0.50991(18) 0.0745(19) Uani 1 1 d G U . . .
C014 C -0.03912(15) -0.3919(4) 0.50934(18) 0.0741(19) Uani 1 1 d G U . . .
H014 H -0.019541 -0.338962 0.516278 0.089 Uiso 1 1 calc R U . . .
C007 C -0.08259(16) -0.3717(3) 0.49861(19) 0.0754(18) Uani 1 1 d G U . . .
C027 C -0.11123(12) -0.4492(4) 0.48846(18) 0.0764(18) Uani 1 1 d G U . . .
C016 C -0.09640(14) -0.5470(4) 0.48903(18) 0.077(2) Uani 1 1 d G U . . .
H016 H -0.115973 -0.599973 0.482090 0.093 Uiso 1 1 calc R U . . .
C041 C -0.05292(16) -0.5672(3) 0.49975(19) 0.077(2) Uani 1 1 d G U . . .
H041 H -0.042780 -0.634048 0.500142 0.092 Uiso 1 1 calc R U . . .
C013 C -0.09066(16) -0.3267(4) -0.2185(2) 0.0778(18) Uani 1 1 d G U . . .
C035 C -0.12671(19) -0.2895(3) -0.1939(2) 0.0878(19) Uani 1 1 d G U . . .
C021 C -0.16084(15) -0.3527(4) -0.1813(2) 0.087(2) Uani 1 1 d G U . . .
C054 C -0.15893(16) -0.4530(4) -0.1934(2) 0.082(2) Uani 1 1 d G U . . .
H054 H -0.182255 -0.496125 -0.184789 0.099 Uiso 1 1 calc R U . . .
C036 C -0.12288(18) -0.4901(3) -0.2181(2) 0.081(2) Uani 1 1 d G U . . .
H036 H -0.121572 -0.558659 -0.226362 0.097 Uiso 1 1 calc R U . . .
C020 C -0.08875(15) -0.4270(4) -0.23066(19) 0.0783(18) Uani 1 1 d G U . . .
C017 C -0.0617(3) -0.2587(7) -0.2429(3) 0.0788(19) Uani 1 1 d . U . . .
N3 N -0.2009(3) -0.0918(7) 0.4041(3) 0.1022(19) Uani 1 1 d . U . . .
C022 C -0.0103(3) -0.3983(6) -0.2452(3) 0.0756(18) Uani 1 1 d . U . . .
C023 C -0.2175(3) -0.1530(9) 0.3655(3) 0.098(2) Uani 1 1 d . U . . .
C024 C 0.0325(3) -0.4300(6) -0.2413(3) 0.0705(19) Uani 1 1 d . U . . .
H024 H 0.055417 -0.382251 -0.240583 0.085 Uiso 1 1 calc R U . . .
C025 C -0.1822(3) -0.1461(9) 0.4424(3) 0.097(2) Uani 1 1 d . U . . .
C028 C -0.0426(3) -0.4700(6) -0.2383(3) 0.0719(18) Uani 1 1 d . U . . .
O2 O -0.3420(2) -0.2623(8) 0.1996(2) 0.133(3) Uani 1 1 d . U . . .
N2 N -0.3040(2) -0.2724(7) 0.2698(3) 0.1004(19) Uani 1 1 d . U . . .
C032 C -0.1061(3) -0.2754(7) 0.4947(3) 0.086(2) Uani 1 1 d D U . . .
C038 C -0.1120(3) -0.2234(7) 0.5452(3) 0.099(2) Uani 1 1 d D U . . .
H03A H -0.083020 -0.207795 0.559177 0.118 Uiso 1 1 calc R U . . .
H03B H -0.128236 -0.160238 0.541096 0.118 Uiso 1 1 calc R U . . .
C039 C -0.0794(3) -0.2025(8) 0.4642(3) 0.099(2) Uani 1 1 d D U . . .
H03C H -0.095246 -0.138277 0.463456 0.118 Uiso 1 1 calc R U . . .
H03D H -0.051269 -0.190740 0.480940 0.118 Uiso 1 1 calc R U . . .
C040 C -0.2679(3) -0.1632(9) 0.1499(3) 0.096(2) Uani 1 1 d . U . . .
C042 C -0.2480(3) -0.1538(9) 0.2849(3) 0.098(2) Uani 1 1 d . U . . .
C043 C -0.2308(3) -0.2505(9) 0.3739(3) 0.097(2) Uani 1 1 d . U . . .
C045 C -0.2578(3) -0.2952(9) 0.3390(3) 0.097(2) Uani 1 1 d . U . . .
H045 H -0.267220 -0.361882 0.343830 0.116 Uiso 1 1 calc R U . . .
C046 C -0.1345(3) -0.1886(7) -0.1693(3) 0.095(2) Uani 1 1 d D U . . .
C047 C -0.2486(3) -0.1295(9) 0.2339(3) 0.098(2) Uani 1 1 d . U . . .
C048 C -0.2739(3) -0.1837(9) 0.2034(3) 0.102(2) Uani 1 1 d . U . . .
C049 C -0.3086(3) -0.2520(9) 0.2218(3) 0.099(2) Uani 1 1 d . U . . .
C051 C -0.2238(3) -0.1089(9) 0.3204(3) 0.104(2) Uani 1 1 d . U . . .
H051 H -0.210824 -0.045927 0.314052 0.124 Uiso 1 1 calc R U . . .
C053 C -0.0134(3) -0.2668(6) -0.3438(3) 0.088(2) Uani 1 1 d D U . . .
H05A H -0.039002 -0.222498 -0.347533 0.106 Uiso 1 1 calc R U . . .
H05B H 0.009115 -0.243538 -0.366873 0.106 Uiso 1 1 calc R U . . .
C055 C 0.0070(3) -0.4467(6) -0.3628(3) 0.090(3) Uani 1 1 d D U . . .
H05C H 0.027638 -0.437559 -0.335589 0.108 Uiso 1 1 calc R U . . .
H05D H 0.023539 -0.434777 -0.392975 0.108 Uiso 1 1 calc R U . . .
C057 C -0.2398(3) -0.0988(9) 0.1367(3) 0.096(2) Uani 1 1 d . U . . .
C060 C -0.3636(3) -0.1608(10) 0.3275(3) 0.123(3) Uani 1 1 d D U . . .
H06A H -0.340635 -0.130564 0.307010 0.148 Uiso 1 1 calc R U . . .
H06B H -0.388852 -0.114840 0.326065 0.148 Uiso 1 1 calc R U . . .
C061 C -0.0956(3) -0.1576(8) -0.1387(4) 0.106(3) Uani 1 1 d D U . . .
H06C H -0.105140 -0.102283 -0.117532 0.127 Uiso 1 1 calc R U . . .
H06D H -0.073043 -0.130389 -0.160761 0.127 Uiso 1 1 calc R U . . .
C062 C -0.2868(3) -0.2346(8) 0.1058(4) 0.112(2) Uani 1 1 d D U . . .
C063 C -0.1373(3) -0.2927(8) 0.5795(3) 0.106(3) Uani 1 1 d D U . . .
H06E H -0.165607 -0.309566 0.564300 0.127 Uiso 1 1 calc R U . . .
H06F H -0.120545 -0.355397 0.583065 0.127 Uiso 1 1 calc R U . . .
C064 C -0.2173(3) 0.0018(10) 0.4109(3) 0.113(3) Uani 1 1 d D U . . .
H06G H -0.227508 0.028411 0.379453 0.136 Uiso 1 1 calc R U . . .
H06H H -0.193695 0.045758 0.422799 0.136 Uiso 1 1 calc R U . . .
C065 C -0.0269(3) -0.3679(6) -0.3589(3) 0.095(3) Uani 1 1 d D U . . .
H06I H -0.041265 -0.362019 -0.390853 0.114 Uiso 1 1 calc R U . . .
H06J H -0.049314 -0.391371 -0.335771 0.114 Uiso 1 1 calc R U . . .
C066 C -0.0736(3) -0.2356(9) -0.1068(4) 0.118(3) Uani 1 1 d D U . . .
H06K H -0.059658 -0.286032 -0.127790 0.141 Uiso 1 1 calc R U . . .
H06L H -0.096394 -0.269730 -0.087473 0.141 Uiso 1 1 calc R U . . .
C068 C -0.0695(3) -0.2327(9) 0.4123(3) 0.113(3) Uani 1 1 d D U . . .
H06M H -0.097014 -0.223723 0.393964 0.136 Uiso 1 1 calc R U . . .
H06N H -0.063654 -0.305141 0.412941 0.136 Uiso 1 1 calc R U . . .
C070 C -0.2229(3) -0.0567(9) 0.2184(3) 0.099(2) Uani 1 1 d . U . . .
H070 H -0.207058 -0.016921 0.240674 0.118 Uiso 1 1 calc R U . . .
C071 C -0.3427(3) -0.3254(8) 0.2907(4) 0.107(3) Uani 1 1 d D U . . .
H07B H -0.353480 -0.375701 0.267399 0.128 Uiso 1 1 calc R U . . .
H07A H -0.334110 -0.360062 0.320796 0.128 Uiso 1 1 calc R U . . .
C072 C -0.1461(4) -0.2502(9) 0.6299(3) 0.117(3) Uani 1 1 d D U . . .
H07C H -0.119131 -0.216849 0.641338 0.141 Uiso 1 1 calc R U . . .
H07D H -0.168989 -0.198581 0.627031 0.141 Uiso 1 1 calc R U . . .
C073 C -0.3355(3) -0.2397(9) 0.0923(4) 0.131(3) Uani 1 1 d D U . . .
H07F H -0.338898 -0.265050 0.058871 0.157 Uiso 1 1 calc R U . . .
H07E H -0.351121 -0.285127 0.114534 0.157 Uiso 1 1 calc R U . . .
C074 C -0.1956(4) -0.1335(10) -0.2276(4) 0.138(4) Uani 1 1 d D U . . .
H07G H -0.189682 -0.193562 -0.247287 0.166 Uiso 1 1 calc R U . . .
H07H H -0.218037 -0.151715 -0.203399 0.166 Uiso 1 1 calc R U . . .
C076 C -0.2196(3) -0.0394(9) 0.1681(3) 0.102(2) Uani 1 1 d . U . . .
H076 H -0.202812 0.015137 0.156643 0.122 Uiso 1 1 calc R U . . .
C077 C -0.2786(4) -0.3452(8) 0.1116(4) 0.136(3) Uani 1 1 d D U . . .
H07I H -0.285315 -0.378596 0.080605 0.164 Uiso 1 1 calc R U . . .
H07J H -0.299078 -0.371496 0.136220 0.164 Uiso 1 1 calc R U . . .
C078 C -0.3207(4) -0.0663(10) 0.3953(4) 0.133(4) Uani 1 1 d D U . . .
H07K H -0.304088 -0.041355 0.367091 0.160 Uiso 1 1 calc R U . . .
H07L H -0.341925 -0.013624 0.403916 0.160 Uiso 1 1 calc R U . . .
C079 C -0.0331(4) -0.1859(11) 0.3813(5) 0.149(4) Uani 1 1 d D U . . .
H07M H -0.011816 -0.153159 0.403062 0.179 Uiso 1 1 calc R U . . .
H07N H -0.046155 -0.133756 0.360559 0.179 Uiso 1 1 calc R U . . .
C081 C -0.3778(3) -0.2516(8) 0.3012(4) 0.117(3) Uani 1 1 d D U . . .
H08A H -0.391192 -0.230977 0.270151 0.140 Uiso 1 1 calc R U . . .
H08B H -0.400774 -0.285010 0.320468 0.140 Uiso 1 1 calc R U . . .
C082 C -0.2318(4) -0.3730(8) 0.1267(5) 0.146(4) Uani 1 1 d D U . . .
H08C H -0.209451 -0.339987 0.106292 0.175 Uiso 1 1 calc R U . . .
H08D H -0.226003 -0.358813 0.161232 0.175 Uiso 1 1 calc R U . . .
C083 C -0.1533(3) -0.1063(8) -0.2003(4) 0.113(3) Uani 1 1 d D U . . .
H08E H -0.130959 -0.085937 -0.224177 0.135 Uiso 1 1 calc R U . . .
H08F H -0.159326 -0.048195 -0.179303 0.135 Uiso 1 1 calc R U . . .
C084 C -0.3541(4) -0.1351(10) 0.0962(5) 0.138(3) Uani 1 1 d D U . . .
H08G H -0.336334 -0.088824 0.076448 0.165 Uiso 1 1 calc R U . . .
H08H H -0.352836 -0.112561 0.130248 0.165 Uiso 1 1 calc R U . . .
C085 C -0.1604(4) -0.3247(9) 0.6687(4) 0.126(4) Uani 1 1 d D U . . .
H08I H -0.191296 -0.341330 0.664024 0.189 Uiso 1 1 calc R U . . .
H08J H -0.156391 -0.295100 0.700808 0.189 Uiso 1 1 calc R U . . .
H08K H -0.142719 -0.385226 0.666126 0.189 Uiso 1 1 calc R U . . .
C088 C -0.0392(4) -0.1934(11) -0.0724(5) 0.137(4) Uani 1 1 d D U . . .
H08L H -0.015225 -0.165128 -0.092094 0.165 Uiso 1 1 calc R U . . .
H08M H -0.052617 -0.137719 -0.054193 0.165 Uiso 1 1 calc R U . . .
C089 C -0.2894(4) -0.0721(10) 0.4358(4) 0.131(3) Uani 1 1 d D U . . .
H08N H -0.273983 -0.136502 0.432075 0.158 Uiso 1 1 calc R U . . .
H08O H -0.307183 -0.077826 0.465555 0.158 Uiso 1 1 calc R U . . .
C092 C -0.2548(3) 0.0033(10) 0.4465(4) 0.125(3) Uani 1 1 d D U . . .
H09A H -0.243165 -0.008936 0.479427 0.150 Uiso 1 1 calc R U . . .
H09B H -0.268180 0.070415 0.446394 0.150 Uiso 1 1 calc R U . . .
C095 C -0.3469(4) -0.1530(11) 0.3778(4) 0.139(4) Uani 1 1 d D U . . .
H09C H -0.328970 -0.213174 0.383565 0.166 Uiso 1 1 calc R U . . .
H09D H -0.372618 -0.158257 0.399334 0.166 Uiso 1 1 calc R U . . .
C110 C -0.0193(4) -0.2655(11) -0.0359(6) 0.156(5) Uani 1 1 d D U . . .
H11A H 0.011190 -0.278964 -0.044741 0.234 Uiso 1 1 calc R U . . .
H11B H -0.035836 -0.327956 -0.036126 0.234 Uiso 1 1 calc R U . . .
H11C H -0.020339 -0.236081 -0.003531 0.234 Uiso 1 1 calc R U . . .
C58 C -0.4018(4) -0.1329(12) 0.0785(5) 0.154(4) Uani 1 1 d D U . . .
H58A H -0.402883 -0.142929 0.043045 0.185 Uiso 1 1 calc R U . . .
H58B H -0.418755 -0.186668 0.094191 0.185 Uiso 1 1 calc R U . . .
C9 C -0.2149(5) -0.0546(11) -0.2607(5) 0.163(5) Uani 1 1 d D U . . .
H9A H -0.192823 -0.036718 -0.285340 0.196 Uiso 1 1 calc R U . . .
H9B H -0.220943 0.005748 -0.241271 0.196 Uiso 1 1 calc R U . . .
C17 C -0.2573(5) -0.0855(14) -0.2868(6) 0.185(6) Uani 1 1 d D U . . .
H17A H -0.256802 -0.060292 -0.320055 0.277 Uiso 1 1 calc R U . . .
H17B H -0.282523 -0.057538 -0.269673 0.277 Uiso 1 1 calc R U . . .
H17C H -0.259550 -0.158227 -0.287257 0.277 Uiso 1 1 calc R U . . .
C18 C -0.4209(5) -0.0318(11) 0.0916(6) 0.163(5) Uani 1 1 d D U . . .
H18A H -0.419175 0.012583 0.063590 0.245 Uiso 1 1 calc R U . . .
H18B H -0.404340 -0.003113 0.118569 0.245 Uiso 1 1 calc R U . . .
H18C H -0.451542 -0.039913 0.101221 0.245 Uiso 1 1 calc R U . . .
C28 C -0.1910(5) -0.5190(11) 0.1364(6) 0.195(6) Uani 1 1 d D U . . .
H28A H -0.178948 -0.569722 0.114671 0.293 Uiso 1 1 calc R U . . .
H28B H -0.195241 -0.547835 0.168636 0.293 Uiso 1 1 calc R U . . .
H28C H -0.170623 -0.462911 0.138562 0.293 Uiso 1 1 calc R U . . .
C50 C -0.2351(4) -0.4824(8) 0.1166(5) 0.154(4) Uani 1 1 d D U . . .
H50A H -0.237986 -0.495978 0.081527 0.185 Uiso 1 1 calc R U . . .
H50B H -0.259965 -0.512991 0.134026 0.185 Uiso 1 1 calc R U . . .
C78 C -0.0080(6) -0.2617(14) 0.3483(7) 0.211(7) Uani 1 1 d D U . . .
H78A H -0.024282 -0.271378 0.318136 0.317 Uiso 1 1 calc R U . . .
H78B H -0.005316 -0.325568 0.365213 0.317 Uiso 1 1 calc R U . . .
H78C H 0.021122 -0.235670 0.341021 0.317 Uiso 1 1 calc R U . . .

loop_
_atom_site_aniso_label
_atom_site_aniso_U_11
_atom_site_aniso_U_22
_atom_site_aniso_U_33
_atom_site_aniso_U_23
_atom_site_aniso_U_13
_atom_site_aniso_U_12
N1 0.095(4) 0.066(3) 0.064(3) -0.001(3) 0.016(3) -0.014(3)
O1 0.115(4) 0.077(4) 0.076(4) 0.007(3) 0.034(3) -0.005(3)
C003 0.101(5) 0.076(4) 0.064(4) 0.005(4) 0.020(4) -0.003(4)
C004 0.100(5) 0.097(5) 0.084(4) -0.010(4) 0.037(4) -0.003(4)
C075 0.110(5) 0.111(5) 0.098(5) -0.024(5) 0.035(5) -0.027(5)
C069 0.106(5) 0.106(5) 0.100(5) -0.031(5) 0.037(4) -0.016(5)
C010 0.100(4) 0.100(4) 0.074(4) -0.014(4) 0.035(4) -0.018(4)
C015 0.101(4) 0.105(4) 0.081(4) -0.008(4) 0.029(4) -0.011(4)
C033 0.108(5) 0.108(5) 0.090(5) -0.016(5) 0.028(4) -0.016(5)
C005 0.076(4) 0.155(5) 0.074(4) 0.006(4) -0.004(4) 0.036(4)
C008 0.073(4) 0.126(4) 0.053(3) 0.007(4) 0.003(3) 0.015(4)
C030 0.077(4) 0.135(5) 0.060(4) 0.002(4) 0.002(3) 0.028(4)
C050 0.079(4) 0.136(5) 0.060(4) 0.001(4) -0.002(3) 0.018(4)
C058 0.070(4) 0.139(5) 0.066(4) 0.001(4) -0.001(4) 0.014(4)
C052 0.085(5) 0.126(5) 0.059(4) 0.019(4) 0.008(4) 0.005(4)
C018 0.070(4) 0.120(5) 0.057(4) 0.010(4) 0.003(3) 0.008(4)
C009 0.107(5) 0.101(5) 0.072(4) -0.007(4) 0.004(4) 0.004(4)
C067 0.126(5) 0.101(5) 0.072(4) -0.011(4) 0.010(4) 0.009(5)
C059 0.120(5) 0.101(5) 0.071(4) -0.016(4) -0.007(4) 0.006(5)
C044 0.107(5) 0.111(5) 0.069(4) -0.005(4) 0.002(4) 0.023(4)
C037 0.095(4) 0.119(5) 0.062(4) -0.007(4) 0.002(4) 0.019(4)
C034 0.095(5) 0.103(5) 0.082(5) -0.007(4) 0.003(4) 0.011(4)
O3 0.109(4) 0.141(5) 0.065(4) -0.011(4) -0.003(3) 0.034(4)
C012 0.062(4) 0.106(5) 0.055(4) 0.008(4) -0.002(3) -0.004(4)
C014 0.074(4) 0.097(5) 0.051(4) 0.002(4) 0.003(3) -0.005(4)
C007 0.066(3) 0.110(4) 0.051(3) 0.010(3) 0.004(3) -0.001(3)
C027 0.068(4) 0.108(4) 0.053(3) 0.011(4) -0.001(3) 0.001(4)
C016 0.060(4) 0.114(5) 0.058(4) 0.006(4) -0.002(3) -0.015(4)
C041 0.073(4) 0.094(5) 0.064(4) 0.006(4) -0.010(4) 0.002(4)
C013 0.098(4) 0.080(4) 0.056(3) -0.004(3) 0.020(3) -0.009(4)
C035 0.094(4) 0.096(4) 0.073(4) 0.002(4) 0.024(3) -0.016(4)
C021 0.099(4) 0.095(4) 0.068(4) -0.002(4) 0.019(4) -0.018(4)
C054 0.094(5) 0.089(5) 0.064(4) 0.004(4) 0.018(4) -0.022(4)
C036 0.097(5) 0.089(5) 0.058(4) 0.002(4) 0.014(4) -0.019(4)
C020 0.093(4) 0.083(4) 0.059(4) -0.001(3) 0.014(3) -0.014(4)
C017 0.092(4) 0.080(4) 0.065(4) -0.001(4) 0.019(4) -0.010(4)
N3 0.094(4) 0.148(5) 0.065(3) -0.002(4) -0.009(3) 0.048(4)
C022 0.095(4) 0.074(4) 0.057(3) 0.005(3) 0.012(4) -0.015(4)
C023 0.083(4) 0.141(5) 0.071(4) 0.001(4) -0.003(4) 0.032(4)
C024 0.086(5) 0.068(4) 0.057(4) 0.001(3) 0.008(4) -0.030(4)
C025 0.080(4) 0.142(5) 0.068(4) 0.004(4) -0.009(4) 0.030(4)
C028 0.092(4) 0.076(4) 0.049(3) 0.003(3) 0.008(3) -0.015(4)
O2 0.080(4) 0.240(8) 0.079(4) 0.019(5) -0.005(4) 0.019(5)
N2 0.069(3) 0.155(5) 0.077(4) 0.008(4) -0.002(3) 0.038(4)
C032 0.077(4) 0.121(5) 0.062(4) 0.008(4) -0.005(3) 0.005(4)
C038 0.083(5) 0.129(6) 0.085(5) 0.008(5) -0.013(4) 0.009(5)
C039 0.090(5) 0.121(6) 0.085(5) 0.010(5) -0.009(4) 0.006(5)
C040 0.088(4) 0.134(5) 0.066(4) 0.001(4) 0.002(4) 0.031(4)
C042 0.079(4) 0.144(5) 0.072(4) 0.005(4) -0.009(4) 0.042(4)
C043 0.080(4) 0.138(5) 0.071(4) 0.003(4) 0.000(4) 0.035(4)
C045 0.077(4) 0.137(5) 0.077(4) 0.012(4) 0.000(4) 0.034(4)
C046 0.100(4) 0.103(5) 0.082(4) -0.002(4) 0.029(4) -0.019(4)
C047 0.081(4) 0.142(5) 0.070(4) 0.003(4) -0.003(4) 0.033(4)
C048 0.085(4) 0.150(5) 0.070(4) 0.002(4) -0.004(4) 0.041(4)
C049 0.070(4) 0.155(5) 0.071(4) 0.002(4) 0.000(4) 0.032(4)
C051 0.088(4) 0.148(5) 0.075(4) -0.001(4) 0.001(4) 0.032(4)
C053 0.106(6) 0.092(5) 0.066(5) 0.012(4) 0.022(4) 0.004(5)
C055 0.109(6) 0.109(6) 0.052(4) 0.015(4) -0.006(4) 0.014(6)
C057 0.098(4) 0.126(5) 0.063(4) -0.005(4) -0.007(4) 0.030(4)
C060 0.080(6) 0.200(9) 0.090(6) 0.007(7) 0.018(5) 0.042(6)
C061 0.106(6) 0.115(6) 0.096(5) -0.013(5) 0.037(5) -0.017(5)
C062 0.110(5) 0.151(5) 0.076(4) -0.010(5) 0.000(4) 0.010(5)
C063 0.096(6) 0.153(7) 0.069(5) -0.012(5) -0.004(5) 0.004(6)
C064 0.106(5) 0.161(6) 0.073(5) -0.004(5) -0.016(4) 0.046(5)
C065 0.103(6) 0.113(6) 0.069(5) 0.019(5) 0.015(4) 0.008(5)
C066 0.103(6) 0.141(8) 0.109(7) -0.025(6) 0.033(5) -0.013(6)
C068 0.102(6) 0.123(7) 0.115(7) 0.018(6) -0.003(5) 0.008(6)
C070 0.101(5) 0.131(5) 0.064(4) -0.016(4) -0.014(4) 0.041(5)
C071 0.072(4) 0.166(6) 0.082(5) 0.006(5) 0.003(4) 0.038(5)
C072 0.103(6) 0.153(8) 0.096(6) -0.014(6) 0.006(5) -0.004(6)
C073 0.139(7) 0.166(7) 0.088(5) -0.002(6) -0.004(5) -0.014(7)
C074 0.140(8) 0.140(8) 0.135(8) 0.031(7) 0.047(7) 0.007(7)
C076 0.103(5) 0.130(6) 0.071(4) 0.003(5) -0.011(4) 0.027(5)
C077 0.157(7) 0.164(7) 0.088(5) -0.011(6) 0.000(5) -0.035(6)
C078 0.108(7) 0.184(9) 0.107(7) 0.013(7) 0.017(6) 0.054(7)
C079 0.119(8) 0.169(9) 0.160(9) 0.040(8) -0.013(7) -0.002(7)
C081 0.081(5) 0.173(7) 0.097(6) 0.024(6) 0.007(5) 0.031(5)
C082 0.185(8) 0.148(8) 0.105(7) -0.009(7) 0.002(7) -0.042(8)
C083 0.118(6) 0.120(6) 0.100(6) 0.012(5) 0.041(5) -0.010(5)
C084 0.149(7) 0.167(7) 0.097(6) -0.013(6) -0.010(6) 0.003(7)
C085 0.169(10) 0.134(9) 0.076(6) 0.000(6) 0.031(7) 0.012(8)
C088 0.126(8) 0.162(9) 0.125(8) -0.024(8) 0.026(7) -0.007(7)
C089 0.113(7) 0.182(9) 0.099(6) -0.011(7) 0.001(6) 0.037(7)
C092 0.116(6) 0.175(7) 0.085(5) -0.013(6) -0.009(5) 0.048(6)
C095 0.098(7) 0.213(10) 0.105(7) 0.008(7) 0.015(6) 0.049(7)
C110 0.129(10) 0.166(12) 0.173(12) -0.032(10) 0.018(9) -0.039(9)
C58 0.162(9) 0.182(10) 0.117(8) -0.013(8) -0.016(8) -0.001(9)
C9 0.163(10) 0.168(10) 0.160(10) 0.053(8) 0.054(9) 0.010(9)
C17 0.165(12) 0.221(15) 0.168(13) 0.054(12) 0.023(11) 0.017(12)
C18 0.158(10) 0.192(12) 0.140(10) -0.018(10) -0.023(9) 0.004(10)
C28 0.229(14) 0.190(12) 0.167(12) -0.050(11) 0.003(12) -0.046(12)
C50 0.192(9) 0.161(8) 0.110(7) -0.004(7) 0.002(7) -0.045(8)
C78 0.195(15) 0.209(15) 0.230(16) -0.024(12) 0.026(13) -0.020(12)

loop_
_atom_type_symbol
_atom_type_description
_atom_type_scat_dispersion_real
_atom_type_scat_dispersion_imag
_atom_type_scat_source
C C 0.0137 0.0067 'International Tables Vol C Tables 4.2.6.8 and 6.1.1.4'
H H 0.0000 0.0000 'International Tables Vol C Tables 4.2.6.8 and 6.1.1.4'
N N 0.0253 0.0136 'International Tables Vol C Tables 4.2.6.8 and 6.1.1.4'
O O 0.0389 0.0241 'International Tables Vol C Tables 4.2.6.8 and 6.1.1.4'

loop_
_geom_angle_atom_site_label_1
_geom_angle_atom_site_label_2
_geom_angle_atom_site_label_3
_geom_angle
_geom_angle_site_symmetry_1
_geom_angle_site_symmetry_3
_geom_angle_publ_flag
C017 N1 C003 117.0(7) . . ?
C022 N1 C003 117.6(7) . . ?
C022 N1 C017 121.3(7) . . ?
N1 C003 H00A 108.4 . . ?
N1 C003 H00B 108.4 . . ?
N1 C003 C053 115.4(7) . . ?
H00A C003 H00B 107.5 . . ?
C053 C003 H00A 108.4 . . ?
C053 C003 H00B 108.4 . . ?
C075 C004 C033 120.0 . . ?
C075 C004 C009 120.4(4) . . ?
C033 C004 C009 118.7(4) . . ?
C004 C075 H075 120.0 . . ?
C004 C075 C069 120.0 . . ?
C069 C075 H075 120.0 . . ?
C075 C069 H069 120.0 . . ?
C010 C069 C075 120.0 . . ?
C010 C069 H069 120.0 . . ?
C069 C010 C015 120.0 . . ?
C069 C010 C021 130.9(4) . . ?
C015 C010 C021 108.2(4) . . ?
C010 C015 C046 109.4(5) . . ?
C033 C015 C010 120.0 . . ?
C033 C015 C046 130.6(5) . . ?
C004 C033 H033 120.0 . . ?
C015 C033 C004 120.0 . . ?
C015 C033 H033 120.0 . . ?
N2 C005 C042 122.7(9) . . ?
N2 C005 C045 121.9(12) . . ?
C042 C005 C045 115.4(10) . . ?
C030 C008 C018 120.0 . . ?
C030 C008 C032 133.4(5) . . ?
C018 C008 C032 106.3(5) . . ?
C008 C030 C050 120.0 . . ?
C008 C030 C025 123.0(5) . . ?
C050 C030 C025 115.9(5) . . ?
C030 C050 C043 117.6(6) . . ?
C058 C050 C030 120.0 . . ?
C058 C050 C043 119.0(6) . . ?
C050 C058 H058 120.0 . . ?
C052 C058 C050 120.0 . . ?
C052 C058 H058 120.0 . . ?
C058 C052 H052 120.0 . . ?
C058 C052 C018 120.0 . . ?
C018 C052 H052 120.0 . . ?
C008 C018 C027 111.0(5) . . ?
C052 C018 C008 120.0 . . ?
C052 C018 C027 126.8(5) . . ?
C067 C009 C004 119.7(4) . . ?
C067 C009 C034 120.0 . . ?
C034 C009 C004 118.3(4) . . ?
C009 C067 H067 120.0 . . ?
C009 C067 C059 120.0 . . ?
C059 C067 H067 120.0 . . ?
C067 C059 H059 120.0 . . ?
C044 C059 C067 120.0 . . ?
C044 C059 H059 120.0 . . ?
C059 C044 C037 120.0 . . ?
C059 C044 C057 136.0(6) . . ?
C037 C044 C057 103.9(6) . . ?
C044 C037 C062 117.2(5) . . ?
C034 C037 C044 120.0 . . ?
C034 C037 C062 122.7(5) . . ?
C009 C034 H034 120.0 . . ?
C037 C034 C009 120.0 . . ?
C037 C034 H034 120.0 . . ?
C014 C012 C012 119.6(5) . 2_545 ?
C014 C012 C041 120.0 . . ?
C041 C012 C012 118.9(5) . 2_545 ?
C012 C014 H014 120.0 . . ?
C007 C014 C012 120.0 . . ?
C007 C014 H014 120.0 . . ?
C014 C007 C027 120.0 . . ?
C014 C007 C032 130.5(5) . . ?
C027 C007 C032 109.5(5) . . ?
C007 C027 C018 108.3(4) . . ?
C016 C027 C018 130.6(4) . . ?
C016 C027 C007 120.0 . . ?
C027 C016 H016 120.0 . . ?
C027 C016 C041 120.0 . . ?
C041 C016 H016 120.0 . . ?
C012 C041 H041 120.0 . . ?
C016 C041 C012 120.0 . . ?
C016 C041 H041 120.0 . . ?
C035 C013 C020 120.0 . . ?
C035 C013 C017 119.4(5) . . ?
C020 C013 C017 118.4(5) . . ?
C013 C035 C021 120.0 . . ?
C013 C035 C046 131.1(5) . . ?
C021 C035 C046 108.2(5) . . ?
C035 C021 C010 111.1(4) . . ?
C054 C021 C010 125.6(4) . . ?
C054 C021 C035 120.0 . . ?
C021 C054 H054 120.0 . . ?
C021 C054 C036 120.0 . . ?
C036 C054 H054 120.0 . . ?
C054 C036 H036 120.0 . . ?
C020 C036 C054 120.0 . . ?
C020 C036 H036 120.0 . . ?
C013 C020 C028 115.8(4) . . ?
C036 C020 C013 120.0 . . ?
C036 C020 C028 119.6(4) . . ?
N1 C017 C013 114.2(7) . . ?
O1 C017 N1 120.0(7) . . ?
O1 C017 C013 125.5(8) . . ?
C025 N3 C023 113.9(9) . . ?
C064 N3 C023 119.9(8) . . ?
C064 N3 C025 121.5(8) . . ?
N1 C022 C024 121.1(7) . . ?
N1 C022 C028 122.3(8) . . ?
C024 C022 C028 116.6(8) . . ?
C043 C023 N3 121.2(9) . . ?
C043 C023 C051 120.6(10) . . ?
C051 C023 N3 117.9(11) . . ?
C022 C024 H024 119.5 . . ?
C028 C024 C022 121.1(7) 2_545 . ?
C028 C024 H024 119.5 2_545 . ?
O3 C025 C030 124.1(8) . . ?
O3 C025 N3 114.8(10) . . ?
N3 C025 C030 121.0(9) . . ?
C022 C028 C020 114.2(7) . . ?
C024 C028 C020 125.3(7) 2_545 . ?
C024 C028 C022 120.4(8) 2_545 . ?
C005 N2 C049 123.9(10) . . ?
C005 N2 C071 122.9(8) . . ?
C049 N2 C071 113.0(8) . . ?
C008 C032 C038 117.1(7) . . ?
C007 C032 C008 102.3(6) . . ?
C007 C032 C038 112.3(7) . . ?
C007 C032 C039 109.9(7) . . ?
C039 C032 C008 109.7(6) . . ?
C039 C032 C038 105.5(7) . . ?
C032 C038 H03A 109.7 . . ?
C032 C038 H03B 109.7 . . ?
H03A C038 H03B 108.2 . . ?
C063 C038 C032 109.6(7) . . ?
C063 C038 H03A 109.7 . . ?
C063 C038 H03B 109.7 . . ?
C032 C039 H03C 108.0 . . ?
C032 C039 H03D 108.0 . . ?
H03C C039 H03D 107.3 . . ?
C068 C039 C032 117.1(8) . . ?
C068 C039 H03C 108.0 . . ?
C068 C039 H03D 108.0 . . ?
C048 C040 C062 124.8(10) . . ?
C057 C040 C048 119.0(10) . . ?
C057 C040 C062 114.7(9) . . ?
C005 C042 C047 112.7(10) . . ?
C051 C042 C005 119.6(10) . . ?
C051 C042 C047 127.2(12) . . ?
C023 C043 C050 116.6(9) . . ?
C023 C043 C045 117.5(9) . . ?
C045 C043 C050 125.3(10) . . ?
C005 C045 H045 119.1 . . ?
C043 C045 C005 121.8(11) . . ?
C043 C045 H045 119.1 . . ?
C035 C046 C015 101.0(6) . . ?
C061 C046 C015 104.5(7) . . ?
C061 C046 C035 111.5(8) . . ?
C083 C046 C015 106.3(7) . . ?
C083 C046 C035 117.1(8) . . ?
C083 C046 C061 114.4(8) . . ?
C048 C047 C042 119.4(11) . . ?
C070 C047 C042 118.3(11) . . ?
C070 C047 C048 122.2(10) . . ?
C047 C048 C040 116.0(11) . . ?
C047 C048 C049 121.6(9) . . ?
C049 C048 C040 122.1(10) . . ?
O2 C049 N2 124.2(10) . . ?
O2 C049 C048 120.1(9) . . ?
N2 C049 C048 112.6(9) . . ?
C023 C051 H051 119.1 . . ?
C042 C051 C023 121.8(12) . . ?
C042 C051 H051 119.1 . . ?
C003 C053 H05A 107.6 . . ?
C003 C053 H05B 107.6 . . ?
H05A C053 H05B 107.0 . . ?
C065 C053 C003 119.0(7) . . ?
C065 C053 H05A 107.6 . . ?
C065 C053 H05B 107.6 . . ?
C055 C055 H05C 107.6 2_545 . ?
C055 C055 H05D 107.6 2_545 . ?
H05C C055 H05D 107.0 . . ?
C065 C055 C055 119.0(10) . 2_545 ?
C065 C055 H05C 107.6 . . ?
C065 C055 H05D 107.6 . . ?
C040 C057 C044 112.8(9) . . ?
C040 C057 C076 122.2(10) . . ?
C076 C057 C044 124.9(10) . . ?
H06A C060 H06B 106.0 . . ?
C081 C060 H06A 105.3 . . ?
C081 C060 H06B 105.3 . . ?
C095 C060 H06A 105.3 . . ?
C095 C060 H06B 105.3 . . ?
C095 C060 C081 128.1(11) . . ?
C046 C061 H06C 107.7 . . ?
C046 C061 H06D 107.7 . . ?
C046 C061 C066 118.6(9) . . ?
H06C C061 H06D 107.1 . . ?
C066 C061 H06C 107.7 . . ?
C066 C061 H06D 107.7 . . ?
C037 C062 C040 91.4(7) . . ?
C073 C062 C037 114.6(8) . . ?
C073 C062 C040 122.9(9) . . ?
C077 C062 C037 115.5(9) . . ?
C077 C062 C040 115.6(8) . . ?
C077 C062 C073 98.2(8) . . ?
C038 C063 H06E 108.5 . . ?
C038 C063 H06F 108.5 . . ?
H06E C063 H06F 107.5 . . ?
C072 C063 C038 115.1(8) . . ?
C072 C063 H06E 108.5 . . ?
C072 C063 H06F 108.5 . . ?
N3 C064 H06G 109.1 . . ?
N3 C064 H06H 109.1 . . ?
N3 C064 C092 112.4(10) . . ?
H06G C064 H06H 107.9 . . ?
C092 C064 H06G 109.1 . . ?
C092 C064 H06H 109.1 . . ?
C053 C065 C055 118.7(8) . . ?
C053 C065 H06I 107.6 . . ?
C053 C065 H06J 107.6 . . ?
C055 C065 H06I 107.6 . . ?
C055 C065 H06J 107.6 . . ?
H06I C065 H06J 107.1 . . ?
C061 C066 H06K 108.7 . . ?
C061 C066 H06L 108.7 . . ?
C061 C066 C088 114.1(10) . . ?
H06K C066 H06L 107.6 . . ?
C088 C066 H06K 108.7 . . ?
C088 C066 H06L 108.7 . . ?
C039 C068 H06M 106.3 . . ?
C039 C068 H06N 106.3 . . ?
C039 C068 C079 124.1(10) . . ?
H06M C068 H06N 106.4 . . ?
C079 C068 H06M 106.3 . . ?
C079 C068 H06N 106.3 . . ?
C047 C070 H070 120.6 . . ?
C047 C070 C076 118.9(10) . . ?
C076 C070 H070 120.6 . . ?
N2 C071 H07B 109.8 . . ?
N2 C071 H07A 109.8 . . ?
H07B C071 H07A 108.3 . . ?
C081 C071 N2 109.2(9) . . ?
C081 C071 H07B 109.8 . . ?
C081 C071 H07A 109.8 . . ?
C063 C072 H07C 108.2 . . ?
C063 C072 H07D 108.2 . . ?
H07C C072 H07D 107.3 . . ?
C085 C072 C063 116.4(9) . . ?
C085 C072 H07C 108.2 . . ?
C085 C072 H07D 108.2 . . ?
C062 C073 H07F 110.2 . . ?
C062 C073 H07E 110.2 . . ?
H07F C073 H07E 108.5 . . ?
C084 C073 C062 107.8(9) . . ?
C084 C073 H07F 110.2 . . ?
C084 C073 H07E 110.2 . . ?
H07G C074 H07H 107.2 . . ?
C083 C074 H07G 108.0 . . ?
C083 C074 H07H 108.0 . . ?
C9 C074 H07G 108.0 . . ?
C9 C074 H07H 108.0 . . ?
C9 C074 C083 117.2(11) . . ?
C057 C076 C070 120.6(11) . . ?
C057 C076 H076 119.7 . . ?
C070 C076 H076 119.7 . . ?
C062 C077 H07I 108.5 . . ?
C062 C077 H07J 108.5 . . ?
C062 C077 C082 114.9(9) . . ?
H07I C077 H07J 107.5 . . ?
C082 C077 H07I 108.5 . . ?
C082 C077 H07J 108.5 . . ?
H07K C078 H07L 106.5 . . ?
C089 C078 H07K 106.4 . . ?
C089 C078 H07L 106.4 . . ?
C089 C078 C095 123.6(11) . . ?
C095 C078 H07K 106.4 . . ?
C095 C078 H07L 106.4 . . ?
C068 C079 H07M 108.7 . . ?
C068 C079 H07N 108.7 . . ?
C068 C079 C78 114.4(12) . . ?
H07M C079 H07N 107.6 . . ?
C78 C079 H07M 108.7 . . ?
C78 C079 H07N 108.7 . . ?
C060 C081 C071 115.5(9) . . ?
C060 C081 H08A 108.4 . . ?
C060 C081 H08B 108.4 . . ?
C071 C081 H08A 108.4 . . ?
C071 C081 H08B 108.4 . . ?
H08A C081 H08B 107.5 . . ?
C077 C082 H08C 112.3 . . ?
C077 C082 H08D 112.3 . . ?
H08C C082 H08D 109.9 . . ?
C50 C082 C077 97.1(8) . . ?
C50 C082 H08C 112.3 . . ?
C50 C082 H08D 112.3 . . ?
C046 C083 C074 115.1(9) . . ?
C046 C083 H08E 108.5 . . ?
C046 C083 H08F 108.5 . . ?
C074 C083 H08E 108.5 . . ?
C074 C083 H08F 108.5 . . ?
H08E C083 H08F 107.5 . . ?
C073 C084 H08G 109.5 . . ?
C073 C084 H08H 109.5 . . ?
C073 C084 C58 110.5(10) . . ?
H08G C084 H08H 108.1 . . ?
C58 C084 H08G 109.5 . . ?
C58 C084 H08H 109.5 . . ?
C072 C085 H08I 109.5 . . ?
C072 C085 H08J 109.5 . . ?
C072 C085 H08K 109.5 . . ?
H08I C085 H08J 109.5 . . ?
H08I C085 H08K 109.5 . . ?
H08J C085 H08K 109.5 . . ?
C066 C088 H08L 108.1 . . ?
C066 C088 H08M 108.1 . . ?
H08L C088 H08M 107.3 . . ?
C110 C088 C066 116.8(11) . . ?
C110 C088 H08L 108.1 . . ?
C110 C088 H08M 108.1 . . ?
C078 C089 H08N 106.1 . . ?
C078 C089 H08O 106.1 . . ?
C078 C089 C092 125.1(11) . . ?
H08N C089 H08O 106.3 . . ?
C092 C089 H08N 106.1 . . ?
C092 C089 H08O 106.1 . . ?
C064 C092 H09A 108.9 . . ?
C064 C092 H09B 108.9 . . ?
C089 C092 C064 113.4(10) . . ?
C089 C092 H09A 108.9 . . ?
C089 C092 H09B 108.9 . . ?
H09A C092 H09B 107.7 . . ?
C060 C095 C078 122.9(12) . . ?
C060 C095 H09C 106.6 . . ?
C060 C095 H09D 106.6 . . ?
C078 C095 H09C 106.6 . . ?
C078 C095 H09D 106.6 . . ?
H09C C095 H09D 106.6 . . ?
C088 C110 H11A 109.5 . . ?
C088 C110 H11B 109.5 . . ?
C088 C110 H11C 109.5 . . ?
H11A C110 H11B 109.5 . . ?
H11A C110 H11C 109.5 . . ?
H11B C110 H11C 109.5 . . ?
C084 C58 H58A 110.1 . . ?
C084 C58 H58B 110.1 . . ?
H58A C58 H58B 108.5 . . ?
C18 C58 C084 107.8(11) . . ?
C18 C58 H58A 110.1 . . ?
C18 C58 H58B 110.1 . . ?
C074 C9 H9A 108.5 . . ?
C074 C9 H9B 108.5 . . ?
C074 C9 C17 115.0(13) . . ?
H9A C9 H9B 107.5 . . ?
C17 C9 H9A 108.5 . . ?
C17 C9 H9B 108.5 . . ?
C9 C17 H17A 109.5 . . ?
C9 C17 H17B 109.5 . . ?
C9 C17 H17C 109.5 . . ?
H17A C17 H17B 109.5 . . ?
H17A C17 H17C 109.5 . . ?
H17B C17 H17C 109.5 . . ?
C58 C18 H18A 109.5 . . ?
C58 C18 H18B 109.5 . . ?
C58 C18 H18C 109.5 . . ?
H18A C18 H18B 109.5 . . ?
H18A C18 H18C 109.5 . . ?
H18B C18 H18C 109.5 . . ?
H28A C28 H28B 109.5 . . ?
H28A C28 H28C 109.5 . . ?
H28B C28 H28C 109.5 . . ?
C50 C28 H28A 109.5 . . ?
C50 C28 H28B 109.5 . . ?
C50 C28 H28C 109.5 . . ?
C082 C50 C28 100.8(8) . . ?
C082 C50 H50A 111.6 . . ?
C082 C50 H50B 111.6 . . ?
C28 C50 H50A 111.6 . . ?
C28 C50 H50B 111.6 . . ?
H50A C50 H50B 109.4 . . ?
C079 C78 H78A 109.5 . . ?
C079 C78 H78B 109.5 . . ?
C079 C78 H78C 109.5 . . ?
H78A C78 H78B 109.5 . . ?
H78A C78 H78C 109.5 . . ?
H78B C78 H78C 109.5 . . ?

loop_
_geom_bond_atom_site_label_1
_geom_bond_atom_site_label_2
_geom_bond_distance
_geom_bond_site_symmetry_2
_geom_bond_publ_flag
N1 C003 1.453(10) . ?
N1 C017 1.431(11) . ?
N1 C022 1.378(10) . ?
O1 C017 1.282(10) . ?
C003 H00A 0.9900 . ?
C003 H00B 0.9900 . ?
C003 C053 1.505(8) . ?
C004 C075 1.3900 . ?
C004 C033 1.3900 . ?
C004 C009 1.540(5) . ?
C075 H075 0.9500 . ?
C075 C069 1.3900 . ?
C069 H069 0.9500 . ?
C069 C010 1.3900 . ?
C010 C015 1.3900 . ?
C010 C021 1.453(6) . ?
C015 C033 1.3900 . ?
C015 C046 1.560(9) . ?
C033 H033 0.9500 . ?
C005 N2 1.284(12) . ?
C005 C042 1.425(15) . ?
C005 C045 1.459(13) . ?
C008 C030 1.3900 . ?
C008 C018 1.3900 . ?
C008 C032 1.534(9) . ?
C030 C050 1.3900 . ?
C030 C025 1.428(12) . ?
C050 C058 1.3900 . ?
C050 C043 1.463(10) . ?
C058 H058 0.9500 . ?
C058 C052 1.3900 . ?
C052 H052 0.9500 . ?
C052 C018 1.3900 . ?
C018 C027 1.418(5) . ?
C009 C067 1.3900 . ?
C009 C034 1.3900 . ?
C067 H067 0.9500 . ?
C067 C059 1.3900 . ?
C059 H059 0.9500 . ?
C059 C044 1.3900 . ?
C044 C037 1.3900 . ?
C044 C057 1.489(10) . ?
C037 C034 1.3900 . ?
C037 C062 1.588(12) . ?
C034 H034 0.9500 . ?
O3 C025 1.307(11) . ?
C012 C012 1.511(7) 2_545 ?
C012 C014 1.3900 . ?
C012 C041 1.3900 . ?
C014 H014 0.9500 . ?
C014 C007 1.3900 . ?
C007 C027 1.3900 . ?
C007 C032 1.484(10) . ?
C027 C016 1.3900 . ?
C016 H016 0.9500 . ?
C016 C041 1.3900 . ?
C041 H041 0.9500 . ?
C013 C035 1.3900 . ?
C013 C020 1.3900 . ?
C013 C017 1.441(9) . ?
C035 C021 1.3900 . ?
C035 C046 1.535(10) . ?
C021 C054 1.3900 . ?
C054 H054 0.9500 . ?
C054 C036 1.3900 . ?
C036 H036 0.9500 . ?
C036 C020 1.3900 . ?
C020 C028 1.541(10) . ?
N3 C023 1.438(13) . ?
N3 C025 1.409(11) . ?
N3 C064 1.367(13) . ?
C022 C024 1.382(12) . ?
C022 C028 1.394(11) . ?
C023 C043 1.391(15) . ?
C023 C051 1.395(13) . ?
C024 H024 0.9500 . ?
C024 C028 1.381(11) 2_545 ?
O2 C049 1.201(11) . ?
N2 C049 1.362(12) . ?
N2 C071 1.495(13) . ?
C032 C038 1.571(10) . ?
C032 C039 1.529(10) . ?
C038 H03A 0.9900 . ?
C038 H03B 0.9900 . ?
C038 C063 1.538(10) . ?
C039 H03C 0.9900 . ?
C039 H03D 0.9900 . ?
C039 C068 1.523(10) . ?
C040 C048 1.514(13) . ?
C040 C057 1.274(14) . ?
C040 C062 1.656(14) . ?
C042 C047 1.449(13) . ?
C042 C051 1.369(14) . ?
C043 C045 1.405(14) . ?
C045 H045 0.9500 . ?
C046 C061 1.520(10) . ?
C046 C083 1.511(10) . ?
C047 C048 1.358(14) . ?
C047 C070 1.324(14) . ?
C048 C049 1.492(15) . ?
C051 H051 0.9500 . ?
C053 H05A 0.9900 . ?
C053 H05B 0.9900 . ?
C053 C065 1.480(8) . ?
C055 C055 1.494(18) 2_545 ?
C055 H05C 0.9900 . ?
C055 H05D 0.9900 . ?
C055 C065 1.485(8) . ?
C057 C076 1.332(14) . ?
C060 H06A 0.9900 . ?
C060 H06B 0.9900 . ?
C060 C081 1.487(9) . ?
C060 C095 1.483(9) . ?
C061 H06C 0.9900 . ?
C061 H06D 0.9900 . ?
C061 C066 1.526(10) . ?
C062 C073 1.538(10) . ?
C062 C077 1.516(10) . ?
C063 H06E 0.9900 . ?
C063 H06F 0.9900 . ?
C063 C072 1.531(10) . ?
C064 H06G 0.9900 . ?
C064 H06H 0.9900 . ?
C064 C092 1.513(9) . ?
C065 H06I 0.9900 . ?
C065 H06J 0.9900 . ?
C066 H06K 0.9900 . ?
C066 H06L 0.9900 . ?
C066 C088 1.529(11) . ?
C068 H06M 0.9900 . ?
C068 H06N 0.9900 . ?
C068 C079 1.539(11) . ?
C070 H070 0.9500 . ?
C070 C076 1.412(13) . ?
C071 H07B 0.9900 . ?
C071 H07A 0.9900 . ?
C071 C081 1.491(8) . ?
C072 H07C 0.9900 . ?
C072 H07D 0.9900 . ?
C072 C085 1.530(10) . ?
C073 H07F 0.9900 . ?
C073 H07E 0.9900 . ?
C073 C084 1.521(11) . ?
C074 H07G 0.9900 . ?
C074 H07H 0.9900 . ?
C074 C083 1.543(11) . ?
C074 C9 1.520(11) . ?
C076 H076 0.9500 . ?
C077 H07I 0.9900 . ?
C077 H07J 0.9900 . ?
C077 C082 1.538(10) . ?
C078 H07K 0.9900 . ?
C078 H07L 0.9900 . ?
C078 C089 1.475(9) . ?
C078 C095 1.496(9) . ?
C079 H07M 0.9900 . ?
C079 H07N 0.9900 . ?
C079 C78 1.568(12) . ?
C081 H08A 0.9900 . ?
C081 H08B 0.9900 . ?
C082 H08C 0.9900 . ?
C082 H08D 0.9900 . ?
C082 C50 1.501(11) . ?
C083 H08E 0.9900 . ?
C083 H08F 0.9900 . ?
C084 H08G 0.9900 . ?
C084 H08H 0.9900 . ?
C084 C58 1.538(11) . ?
C085 H08I 0.9800 . ?
C085 H08J 0.9800 . ?
C085 H08K 0.9800 . ?
C088 H08L 0.9900 . ?
C088 H08M 0.9900 . ?
C088 C110 1.526(11) . ?
C089 H08N 0.9900 . ?
C089 H08O 0.9900 . ?
C089 C092 1.496(9) . ?
C092 H09A 0.9900 . ?
C092 H09B 0.9900 . ?
C095 H09C 0.9900 . ?
C095 H09D 0.9900 . ?
C110 H11A 0.9800 . ?
C110 H11B 0.9800 . ?
C110 H11C 0.9800 . ?
C58 H58A 0.9900 . ?
C58 H58B 0.9900 . ?
C58 C18 1.523(11) . ?
C9 H9A 0.9900 . ?
C9 H9B 0.9900 . ?
C9 C17 1.541(12) . ?
C17 H17A 0.9800 . ?
C17 H17B 0.9800 . ?
C17 H17C 0.9800 . ?
C18 H18A 0.9800 . ?
C18 H18B 0.9800 . ?
C18 H18C 0.9800 . ?
C28 H28A 0.9800 . ?
C28 H28B 0.9800 . ?
C28 H28C 0.9800 . ?
C28 C50 1.538(9) . ?
C50 H50A 0.9900 . ?
C50 H50B 0.9900 . ?
C78 H78A 0.9800 . ?
C78 H78B 0.9800 . ?
C78 H78C 0.9800 . ?

loop_
_geom_torsion_atom_site_label_1
_geom_torsion_atom_site_label_2
_geom_torsion_atom_site_label_3
_geom_torsion_atom_site_label_4
_geom_torsion
_geom_torsion_site_symmetry_1
_geom_torsion_site_symmetry_2
_geom_torsion_site_symmetry_3
_geom_torsion_site_symmetry_4
_geom_torsion_publ_flag
N1 C003 C053 C065 -45.2(11) . . . . ?
N1 C022 C024 C028 -170.6(7) . . . 2_545 ?
N1 C022 C028 C020 -13.7(10) . . . . ?
N1 C022 C028 C024 162.7(8) . . . 2_545 ?
C003 N1 C017 O1 -16.1(11) . . . . ?
C003 N1 C017 C013 158.6(6) . . . . ?
C003 N1 C022 C024 45.8(11) . . . . ?
C003 N1 C022 C028 -134.8(8) . . . . ?
C003 C053 C065 C055 -65.1(11) . . . . ?
C004 C075 C069 C010 0.0 . . . . ?
C004 C009 C067 C059 -163.7(6) . . . . ?
C004 C009 C034 C037 163.9(6) . . . . ?
C075 C004 C033 C015 0.0 . . . . ?
C075 C004 C009 C067 160.8(4) . . . . ?
C075 C004 C009 C034 -3.2(7) . . . . ?
C075 C069 C010 C015 0.0 . . . . ?
C075 C069 C010 C021 167.9(8) . . . . ?
C069 C010 C015 C033 0.0 . . . . ?
C069 C010 C015 C046 177.6(7) . . . . ?
C069 C010 C021 C035 -166.7(5) . . . . ?
C069 C010 C021 C054 -7.4(9) . . . . ?
C010 C015 C033 C004 0.0 . . . . ?
C010 C015 C046 C035 -12.9(7) . . . . ?
C010 C015 C046 C061 -128.8(7) . . . . ?
C010 C015 C046 C083 109.8(7) . . . . ?
C010 C021 C054 C036 -157.5(6) . . . . ?
C015 C010 C021 C035 2.3(5) . . . . ?
C015 C010 C021 C054 161.5(4) . . . . ?
C015 C046 C061 C066 65.1(10) . . . . ?
C015 C046 C083 C074 -59.3(11) . . . . ?
C033 C004 C075 C069 0.0 . . . . ?
C033 C004 C009 C067 -8.7(7) . . . . ?
C033 C004 C009 C034 -172.7(4) . . . . ?
C033 C015 C046 C035 164.4(5) . . . . ?
C033 C015 C046 C061 48.5(10) . . . . ?
C033 C015 C046 C083 -72.9(9) . . . . ?
C005 N2 C049 O2 -164.5(12) . . . . ?
C005 N2 C049 C048 -4.7(14) . . . . ?
C005 N2 C071 C081 94.1(11) . . . . ?
C005 C042 C047 C048 6.4(13) . . . . ?
C005 C042 C047 C070 -171.3(9) . . . . ?
C005 C042 C051 C023 7.5(14) . . . . ?
C008 C030 C050 C058 0.0 . . . . ?
C008 C030 C050 C043 -158.9(6) . . . . ?
C008 C030 C025 O3 -20.6(12) . . . . ?
C008 C030 C025 N3 158.1(6) . . . . ?
C008 C018 C027 C007 0.8(4) . . . . ?
C008 C018 C027 C016 -166.7(4) . . . . ?
C008 C032 C038 C063 59.7(10) . . . . ?
C008 C032 C039 C068 -51.5(11) . . . . ?
C030 C008 C018 C052 0.0 . . . . ?
C030 C008 C018 C027 164.2(5) . . . . ?
C030 C008 C032 C007 -158.2(4) . . . . ?
C030 C008 C032 C038 78.5(8) . . . . ?
C030 C008 C032 C039 -41.6(9) . . . . ?
C030 C050 C058 C052 0.0 . . . . ?
C030 C050 C043 C023 -4.0(10) . . . . ?
C030 C050 C043 C045 167.0(7) . . . . ?
C050 C030 C025 O3 147.6(8) . . . . ?
C050 C030 C025 N3 -33.7(10) . . . . ?
C050 C058 C052 C018 0.0 . . . . ?
C050 C043 C045 C005 -171.1(8) . . . . ?
C058 C050 C043 C023 -163.1(6) . . . . ?
C058 C050 C043 C045 7.9(11) . . . . ?
C058 C052 C018 C008 0.0 . . . . ?
C058 C052 C018 C027 -161.4(5) . . . . ?
C052 C018 C027 C007 163.6(3) . . . . ?
C052 C018 C027 C016 -3.9(7) . . . . ?
C018 C008 C030 C050 0.0 . . . . ?
C018 C008 C030 C025 167.8(7) . . . . ?
C018 C008 C032 C007 15.4(6) . . . . ?
C018 C008 C032 C038 -107.8(7) . . . . ?
C018 C008 C032 C039 132.1(6) . . . . ?
C018 C027 C016 C041 166.2(5) . . . . ?
C009 C004 C075 C069 -169.3(7) . . . . ?
C009 C004 C033 C015 169.5(7) . . . . ?
C009 C067 C059 C044 0.0 . . . . ?
C067 C009 C034 C037 0.0 . . . . ?
C067 C059 C044 C037 0.0 . . . . ?
C067 C059 C044 C057 176.0(8) . . . . ?
C059 C044 C037 C034 0.0 . . . . ?
C059 C044 C037 C062 178.2(6) . . . . ?
C059 C044 C057 C040 -177.3(7) . . . . ?
C059 C044 C057 C076 -0.9(14) . . . . ?
C044 C037 C034 C009 0.0 . . . . ?
C044 C037 C062 C040 -0.8(7) . . . . ?
C044 C037 C062 C073 126.7(7) . . . . ?
C044 C037 C062 C077 -120.2(7) . . . . ?
C044 C057 C076 C070 -165.1(8) . . . . ?
C037 C044 C057 C040 -0.9(9) . . . . ?
C037 C044 C057 C076 175.6(9) . . . . ?
C037 C062 C073 C084 -70.3(11) . . . . ?
C037 C062 C077 C082 58.7(13) . . . . ?
C034 C009 C067 C059 0.0 . . . . ?
C034 C037 C062 C040 177.4(5) . . . . ?
C034 C037 C062 C073 -55.1(10) . . . . ?
C034 C037 C062 C077 58.0(9) . . . . ?
C012 C012 C014 C007 165.76(19) 2_545 . . . ?
C012 C012 C041 C016 -165.9(2) 2_545 . . . ?
C012 C014 C007 C027 0.0 . . . . ?
C012 C014 C007 C032 -178.7(6) . . . . ?
C014 C012 C041 C016 0.0 . . . . ?
C014 C007 C027 C018 -169.0(4) . . . . ?
C014 C007 C027 C016 0.0 . . . . ?
C014 C007 C032 C008 163.3(4) . . . . ?
C014 C007 C032 C038 -70.2(8) . . . . ?
C014 C007 C032 C039 46.9(8) . . . . ?
C007 C027 C016 C041 0.0 . . . . ?
C007 C032 C038 C063 -58.4(9) . . . . ?
C007 C032 C039 C068 60.2(10) . . . . ?
C027 C007 C032 C008 -15.4(6) . . . . ?
C027 C007 C032 C038 111.1(6) . . . . ?
C027 C007 C032 C039 -131.9(6) . . . . ?
C027 C016 C041 C012 0.0 . . . . ?
C041 C012 C014 C007 0.0 . . . . ?
C013 C035 C021 C010 160.5(6) . . . . ?
C013 C035 C021 C054 0.0 . . . . ?
C013 C035 C046 C015 -156.1(5) . . . . ?
C013 C035 C046 C061 -45.6(9) . . . . ?
C013 C035 C046 C083 88.9(9) . . . . ?
C013 C020 C028 C022 -16.9(7) . . . . ?
C013 C020 C028 C024 166.9(6) . . . 2_545 ?
C035 C013 C020 C036 0.0 . . . . ?
C035 C013 C020 C028 -155.9(5) . . . . ?
C035 C013 C017 N1 163.2(5) . . . . ?
C035 C013 C017 O1 -22.3(10) . . . . ?
C035 C021 C054 C036 0.0 . . . . ?
C035 C046 C061 C066 -43.2(11) . . . . ?
C035 C046 C083 C074 52.7(11) . . . . ?
C021 C010 C015 C033 -170.4(6) . . . . ?
C021 C010 C015 C046 7.3(6) . . . . ?
C021 C035 C046 C015 14.1(7) . . . . ?
C021 C035 C046 C061 124.6(6) . . . . ?
C021 C035 C046 C083 -100.9(7) . . . . ?
C021 C054 C036 C020 0.0 . . . . ?
C054 C036 C020 C013 0.0 . . . . ?
C054 C036 C020 C028 155.0(5) . . . . ?
C036 C020 C028 C022 -172.9(5) . . . . ?
C036 C020 C028 C024 10.9(9) . . . 2_545 ?
C020 C013 C035 C021 0.0 . . . . ?
C020 C013 C035 C046 169.2(7) . . . . ?
C020 C013 C017 N1 -33.6(9) . . . . ?
C020 C013 C017 O1 140.9(7) . . . . ?
C017 N1 C003 C053 -72.2(9) . . . . ?
C017 N1 C022 C024 -157.8(8) . . . . ?
C017 N1 C022 C028 21.7(11) . . . . ?
C017 C013 C035 C021 163.0(6) . . . . ?
C017 C013 C035 C046 -27.8(8) . . . . ?
C017 C013 C020 C036 -163.1(6) . . . . ?
C017 C013 C020 C028 41.0(7) . . . . ?
N3 C023 C043 C050 -26.4(12) . . . . ?
N3 C023 C043 C045 162.0(8) . . . . ?
N3 C023 C051 C042 -165.4(8) . . . . ?
N3 C064 C092 C089 -50.2(12) . . . . ?
C022 N1 C003 C053 85.3(10) . . . . ?
C022 N1 C017 O1 -172.7(8) . . . . ?
C022 N1 C017 C013 2.1(11) . . . . ?
C023 N3 C025 C030 4.8(12) . . . . ?
C023 N3 C025 O3 -176.3(8) . . . . ?
C023 N3 C064 C092 92.4(11) . . . . ?
C023 C043 C045 C005 -0.3(13) . . . . ?
C024 C022 C028 C020 165.7(7) . . . . ?
C024 C022 C028 C024 -17.8(10) . . . 2_545 ?
C025 C030 C050 C058 -168.6(6) . . . . ?
C025 C030 C050 C043 32.5(7) . . . . ?
C025 N3 C023 C043 25.7(12) . . . . ?
C025 N3 C023 C051 -160.1(8) . . . . ?
C025 N3 C064 C092 -61.7(13) . . . . ?
C028 C022 C024 C028 9.9(10) . . . 2_545 ?
N2 C005 C042 C047 -27.4(13) . . . . ?
N2 C005 C042 C051 159.9(9) . . . . ?
N2 C005 C045 C043 -163.3(9) . . . . ?
N2 C071 C081 C060 -47.6(12) . . . . ?
C032 C008 C030 C050 173.0(6) . . . . ?
C032 C008 C030 C025 -19.2(8) . . . . ?
C032 C008 C018 C052 -174.7(5) . . . . ?
C032 C008 C018 C027 -10.6(5) . . . . ?
C032 C007 C027 C018 9.9(5) . . . . ?
C032 C007 C027 C016 178.9(5) . . . . ?
C032 C038 C063 C072 -178.9(8) . . . . ?
C032 C039 C068 C079 -161.6(10) . . . . ?
C038 C032 C039 C068 -178.5(8) . . . . ?
C038 C063 C072 C085 -165.0(10) . . . . ?
C039 C032 C038 C063 -178.0(8) . . . . ?
C039 C068 C079 C78 141.2(14) . . . . ?
C040 C048 C049 O2 -29.0(15) . . . . ?
C040 C048 C049 N2 170.3(8) . . . . ?
C040 C057 C076 C070 11.0(15) . . . . ?
C040 C062 C073 C084 38.9(14) . . . . ?
C040 C062 C077 C082 -46.3(14) . . . . ?
C042 C005 N2 C049 27.4(15) . . . . ?
C042 C005 N2 C071 -146.5(9) . . . . ?
C042 C005 C045 C043 15.4(13) . . . . ?
C042 C047 C048 C040 -171.7(8) . . . . ?
C042 C047 C048 C049 14.0(14) . . . . ?
C042 C047 C070 C076 173.2(8) . . . . ?
C043 C050 C058 C052 158.6(6) . . . . ?
C043 C023 C051 C042 8.8(14) . . . . ?
C045 C005 N2 C049 -154.0(9) . . . . ?
C045 C005 N2 C071 32.1(14) . . . . ?
C045 C005 C042 C047 153.9(8) . . . . ?
C045 C005 C042 C051 -18.7(13) . . . . ?
C046 C015 C033 C004 -177.1(8) . . . . ?
C046 C035 C021 C010 -10.9(6) . . . . ?
C046 C035 C021 C054 -171.5(6) . . . . ?
C046 C061 C066 C088 -171.8(9) . . . . ?
C047 C042 C051 C023 -164.0(9) . . . . ?
C047 C048 C049 O2 144.9(11) . . . . ?
C047 C048 C049 N2 -15.8(13) . . . . ?
C047 C070 C076 C057 -4.0(14) . . . . ?
C048 C040 C057 C044 167.4(8) . . . . ?
C048 C040 C057 C076 -9.2(15) . . . . ?
C048 C040 C062 C037 -165.9(8) . . . . ?
C048 C040 C062 C073 73.3(13) . . . . ?
C048 C040 C062 C077 -46.6(13) . . . . ?
C048 C047 C070 C076 -4.4(15) . . . . ?
C049 N2 C071 C081 -80.4(11) . . . . ?
C051 C023 C043 C050 159.6(8) . . . . ?
C051 C023 C043 C045 -12.1(13) . . . . ?
C051 C042 C047 C048 178.4(9) . . . . ?
C051 C042 C047 C070 0.7(15) . . . . ?
C055 C055 C065 C053 161.2(5) 2_545 . . . ?
C057 C044 C037 C034 -177.2(6) . . . . ?
C057 C044 C037 C062 1.0(7) . . . . ?
C057 C040 C048 C047 0.9(14) . . . . ?
C057 C040 C048 C049 175.1(9) . . . . ?
C057 C040 C062 C037 0.2(10) . . . . ?
C057 C040 C062 C073 -120.6(11) . . . . ?
C057 C040 C062 C077 119.5(11) . . . . ?
C061 C046 C083 C074 -174.1(9) . . . . ?
C061 C066 C088 C110 174.1(10) . . . . ?
C062 C037 C034 C009 -178.1(7) . . . . ?
C062 C040 C048 C047 166.4(9) . . . . ?
C062 C040 C048 C049 -19.4(14) . . . . ?
C062 C040 C057 C044 0.4(12) . . . . ?
C062 C040 C057 C076 -176.1(9) . . . . ?
C062 C073 C084 C58 174.7(10) . . . . ?
C062 C077 C082 C50 -167.2(10) . . . . ?
C064 N3 C023 C043 -130.2(10) . . . . ?
C064 N3 C023 C051 44.0(13) . . . . ?
C064 N3 C025 C030 160.3(9) . . . . ?
C064 N3 C025 O3 -20.9(14) . . . . ?
C070 C047 C048 C040 5.8(14) . . . . ?
C070 C047 C048 C049 -168.4(9) . . . . ?
C071 N2 C049 O2 9.9(16) . . . . ?
C071 N2 C049 C048 169.7(8) . . . . ?
C073 C062 C077 C082 -178.9(10) . . . . ?
C073 C084 C58 C18 170.0(12) . . . . ?
C077 C062 C073 C084 166.7(10) . . . . ?
C077 C082 C50 C28 -173.6(11) . . . . ?
C078 C089 C092 C064 -72.2(14) . . . . ?
C081 C060 C095 C078 159.9(10) . . . . ?
C083 C046 C061 C066 -179.0(8) . . . . ?
C083 C074 C9 C17 -179.6(12) . . . . ?
C089 C078 C095 C060 -154.1(11) . . . . ?
C095 C060 C081 C071 -66.4(14) . . . . ?
C095 C078 C089 C092 163.7(11) . . . . ?
C9 C074 C083 C046 -177.8(10) . . . . ?

loop_
_twin_individual_id
_twin_individual_mass_fraction_refined
1 -0.2(6)
2 1.2(6)

loop_
_smtbx_masks_void_nr
_smtbx_masks_void_average_x
_smtbx_masks_void_average_y
_smtbx_masks_void_average_z
_smtbx_masks_void_volume
_smtbx_masks_void_count_electrons
_smtbx_masks_void_content
1 -0.111 -0.323 -0.667 6124.1 1368.1 ?
